data_7122066
loop_
_publ_author_name
'Lee, Juhoon'
'Brewster, James T.'
'Song, Bo'
'Lynch, Vincent M.'
'Hwang, Inhong'
'Li, Xiaopeng'
'Sessler, Jonathan L.'

_publ_section_title
;
 Uranyl dication mediated photoswitching of a calix[4]pyrrole-based metal
 coordination cage.
;
_journal_issue 68
_journal_name_full 'Chemical communications (Cambridge, England)'
_journal_page_first 9422
_journal_page_last 9425
_journal_paper_doi 10.1039/c8cc05160g
_journal_volume 54
_journal_year 2018
_chemical_formula_moiety '4 C40 H38 N4 O4, 4 U O2, 2 O2, 4 C5 H5 N, 4 C3 H7 N O'
_chemical_formula_sum 'C192 H200 N24 O32 U4'
_chemical_formula_weight 4307.87
_space_group_crystal_system monoclinic
_space_group_IT_number 14
_space_group_name_Hall '-P 2yn'
_space_group_name_H-M_alt 'P 1 21/n 1'
_symmetry_space_group_name_Hall '-P 2yn'
_symmetry_space_group_name_H-M 'P 1 21/n 1'
_atom_sites_solution_hydrogens geom
_audit_creation_method SHELXL-2016/6
_audit_update_record
;
2018-06-21 deposited with the CCDC.
2018-07-31 downloaded from the CCDC.
;
_cell_angle_alpha 90
_cell_angle_beta 96.389(3)
_cell_angle_gamma 90
_cell_formula_units_Z 2
_cell_length_a 19.2663(11)
_cell_length_b 25.3809(14)
_cell_length_c 24.2879(13)
_cell_measurement_reflns_used 9934
_cell_measurement_temperature 140(2)
_cell_measurement_theta_max 19.0
_cell_measurement_theta_min 2.27
_cell_volume 11802.9(11)
_computing_cell_refinement 'Apex II release 2010, Bruker AXS, Inc.'
_computing_data_collection 'Apex II release 2010, Bruker AXS, Inc.'
_computing_data_reduction 'Apex II release 2010, Bruker AXS, Inc.'
_computing_molecular_graphics 'XP SHELXTL/PC, Siemens Analytical'
_computing_publication_material 'XL SHELXTL/Plus, Siemens Analytical'
_computing_structure_refinement 'Shelxl-2016/6, Sheldrick, G. M. 2015'
_computing_structure_solution
;

Sheldrick, G. M. (2015).  SHELXT.  Acta Cryst., A71, 3-8.
;
_diffrn_ambient_temperature 140(2)
_diffrn_measured_fraction_theta_full 0.996
_diffrn_measured_fraction_theta_max 0.989
_diffrn_measurement_device_type 'Nonius Kappa CCD with a Bruker Apex II detector'
_diffrn_measurement_method '\w and \p-scans'
_diffrn_radiation_type MoK\a
_diffrn_radiation_wavelength 0.71073
_diffrn_reflns_av_R_equivalents 0.1313
_diffrn_reflns_av_unetI/netI 0.1186
_diffrn_reflns_Laue_measured_fraction_full 0.996
_diffrn_reflns_Laue_measured_fraction_max 0.989
_diffrn_reflns_limit_h_max 23
_diffrn_reflns_limit_h_min -23
_diffrn_reflns_limit_k_max 30
_diffrn_reflns_limit_k_min -29
_diffrn_reflns_limit_l_max 28
_diffrn_reflns_limit_l_min -29
_diffrn_reflns_number 175332
_diffrn_reflns_point_group_measured_fraction_full 0.996
_diffrn_reflns_point_group_measured_fraction_max 0.989
_diffrn_reflns_theta_full 25.242
_diffrn_reflns_theta_max 25.510
_diffrn_reflns_theta_min 2.055
_diffrn_source 'fine focus sealed tube'
_exptl_absorpt_coefficient_mu 2.797
_exptl_absorpt_correction_T_max 1.00
_exptl_absorpt_correction_T_min 0.691
_exptl_absorpt_correction_type numerical
_exptl_absorpt_process_details
;
SADABS. G. M. Sheldrick. Apex II release 2010, Bruker AXS, Inc.
;
_exptl_crystal_colour yellow
_exptl_crystal_density_diffrn 1.212
_exptl_crystal_description prism
_exptl_crystal_F_000 4288
_exptl_crystal_size_max 0.317
_exptl_crystal_size_mid 0.181
_exptl_crystal_size_min 0.154
_refine_diff_density_max 2.120
_refine_diff_density_min -1.028
_refine_diff_density_rms 0.119
_refine_ls_extinction_method none
_refine_ls_goodness_of_fit_ref 1.040
_refine_ls_hydrogen_treatment constr
_refine_ls_matrix_type full
_refine_ls_number_parameters 1141
_refine_ls_number_reflns 21767
_refine_ls_number_restraints 812
_refine_ls_restrained_S_all 1.057
_refine_ls_R_factor_all 0.1414
_refine_ls_R_factor_gt 0.0610
_refine_ls_shift/su_max 0.014
_refine_ls_shift/su_mean 0.000
_refine_ls_structure_factor_coef Fsqd
_refine_ls_weighting_details 'w=1/[\s^2^(Fo^2^)+(0.0547P)^2^+39.9071P] where P=(Fo^2^+2Fc^2^)/3'
_refine_ls_weighting_scheme calc
_refine_ls_wR_factor_gt 0.1237
_refine_ls_wR_factor_ref 0.1550
_reflns_Friedel_coverage 0.000
_reflns_number_gt 11573
_reflns_number_total 21767
_reflns_threshold_expression 'I > 2\s(I)'
_cod_data_source_file c8cc05160g2.cif
_cod_data_source_block shelx_CCDC1
_cod_depositor_comments 'Adding full bibliography for 7122065--7122066.cif.'
_cod_database_code 7122066
_shelx_shelxl_version_number 2016/6
_shelx_space_group_comment
;
The symmetry employed for this shelxl refinement is uniquely defined
by the following loop, which should always be used as a source of
symmetry information in preference to the above space-group names.
They are only intended as comments.
;
_shelx_estimated_absorpt_t_min 0.471
_shelx_estimated_absorpt_t_max 0.673

loop_
_space_group_symop_operation_xyz
'x, y, z'
'-x+1/2, y+1/2, -z+1/2'
'-x, -y, -z'
'x-1/2, -y-1/2, z-1/2'

loop_
_atom_site_label
_atom_site_type_symbol
_atom_site_fract_x
_atom_site_fract_y
_atom_site_fract_z
_atom_site_U_iso_or_equiv
_atom_site_adp_type
_atom_site_occupancy
_atom_site_site_symmetry_order
_atom_site_calc_flag
_atom_site_refinement_flags_posn
_atom_site_refinement_flags_adp
_atom_site_refinement_flags_occupancy
_atom_site_disorder_assembly
_atom_site_disorder_group
U1 U 0.38778(2) 0.47083(2) 0.63604(2) 0.04581(12) Uani 1 1 d . U . . .
U2 U 0.59456(2) 0.40752(2) 0.63142(2) 0.04796(12) Uani 1 1 d . U . . .
O1 O 0.6641(3) 0.6100(2) 0.4064(2) 0.0466(15) Uani 1 1 d . U . . .
O2 O 0.7369(3) 0.5530(2) 0.3785(3) 0.0556(16) Uani 1 1 d . U . . .
O3 O 0.7188(3) 0.4229(2) 0.6633(3) 0.0681(19) Uani 1 1 d . U . . .
O4 O 0.6458(3) 0.4876(2) 0.6745(3) 0.0564(17) Uani 1 1 d . U . . .
N1 N 1.0111(4) 0.6455(4) 0.5638(3) 0.074(3) Uani 1 1 d . U . . .
H1N H 0.971568 0.636087 0.576033 0.089 Uiso 1 1 calc R U . . .
N2 N 1.0018(4) 0.5919(3) 0.6842(4) 0.066(2) Uani 1 1 d . U . . .
H2N H 0.964795 0.596536 0.660080 0.079 Uiso 1 1 calc R U . . .
N3 N 0.8867(4) 0.6827(3) 0.7111(3) 0.056(2) Uani 1 1 d . U . . .
H3N H 0.882826 0.664858 0.679789 0.067 Uiso 1 1 calc R U . . .
N4 N 0.8956(4) 0.7354(3) 0.5914(3) 0.057(2) Uani 1 1 d . U . . .
H4N H 0.886082 0.701768 0.595345 0.069 Uiso 1 1 calc R U . . .
C1 C 0.7262(5) 0.5947(3) 0.4028(4) 0.043(2) Uani 1 1 d . U . . .
C2 C 0.7841(5) 0.6276(3) 0.4293(4) 0.045(2) Uani 1 1 d . U . . .
C3 C 0.8519(5) 0.6092(3) 0.4315(4) 0.051(2) Uani 1 1 d . U . . .
H3 H 0.860674 0.576012 0.415673 0.061 Uiso 1 1 calc R U . . .
C4 C 0.9074(5) 0.6388(4) 0.4566(4) 0.056(3) Uani 1 1 d . U . . .
H4 H 0.953696 0.625595 0.457969 0.067 Uiso 1 1 calc R U . . .
C5 C 0.8956(5) 0.6873(4) 0.4795(4) 0.053(2) Uani 1 1 d . U . . .
C6 C 0.8284(5) 0.7061(4) 0.4763(4) 0.054(2) Uani 1 1 d . U . . .
H6 H 0.820121 0.739821 0.491226 0.064 Uiso 1 1 calc R U . . .
C7 C 0.7726(5) 0.6769(3) 0.4520(3) 0.045(2) Uani 1 1 d . U . . .
H7 H 0.726494 0.690398 0.450698 0.055 Uiso 1 1 calc R U . . .
C8 C 0.9579(5) 0.7207(4) 0.5065(4) 0.062(3) Uani 1 1 d . U . . .
C9 C 0.9789(6) 0.7585(5) 0.4603(4) 0.096(4) Uani 1 1 d . U . . .
H9A H 0.938699 0.780356 0.446568 0.143 Uiso 1 1 calc R U . . .
H9B H 0.993796 0.737720 0.429755 0.143 Uiso 1 1 calc R U . . .
H9C H 1.017382 0.781255 0.475724 0.143 Uiso 1 1 calc R U . . .
C10 C 1.0165(6) 0.6873(5) 0.5290(5) 0.071(3) Uani 1 1 d . U . . .
C11 C 1.0865(8) 0.6894(6) 0.5199(6) 0.115(5) Uani 1 1 d . U . . .
H11 H 1.107687 0.713417 0.496767 0.138 Uiso 1 1 calc R U . . .
C12 C 1.1194(8) 0.6486(6) 0.5520(6) 0.117(5) Uani 1 1 d . U . . .
H12 H 1.168258 0.642286 0.555164 0.141 Uiso 1 1 calc R U . . .
C13 C 1.0745(6) 0.6190(6) 0.5782(5) 0.083(3) Uani 1 1 d . U . . .
C14 C 1.0814(6) 0.5718(5) 0.6120(6) 0.088(4) Uani 1 1 d . U . . .
C15A C 1.0687(6) 0.5808(4) 0.6693(5) 0.081(3) Uani 1 1 d . U . . .
C15 C 1.0319(7) 0.5276(5) 0.5857(6) 0.124(5) Uani 1 1 d . U . . .
H15A H 0.983817 0.540802 0.580613 0.186 Uiso 1 1 calc R U . . .
H15B H 1.034594 0.496946 0.610372 0.186 Uiso 1 1 calc R U . . .
H15C H 1.046273 0.517440 0.549774 0.186 Uiso 1 1 calc R U . . .
C16Z C 1.1107(7) 0.5791(4) 0.7180(5) 0.087(4) Uani 1 1 d . U . . .
H16Z H 1.159741 0.573425 0.722069 0.105 Uiso 1 1 calc R U . . .
C16 C 1.1579(7) 0.5502(6) 0.6122(7) 0.148(6) Uani 1 1 d . U . . .
H16A H 1.169087 0.546720 0.573980 0.222 Uiso 1 1 calc R U . . .
H16B H 1.161544 0.515690 0.630363 0.222 Uiso 1 1 calc R U . . .
H16C H 1.190737 0.574769 0.632381 0.222 Uiso 1 1 calc R U . . .
C17 C 1.0693(7) 0.5872(4) 0.7615(6) 0.086(4) Uani 1 1 d . U . . .
H17 H 1.086034 0.587365 0.799845 0.103 Uiso 1 1 calc R U . . .
C18 C 1.0005(6) 0.5949(4) 0.7399(5) 0.070(3) Uani 1 1 d . U . . .
C19 C 0.9362(6) 0.6061(4) 0.7675(4) 0.067(3) Uani 1 1 d . U . . .
C20 C 0.9498(7) 0.5940(5) 0.8298(4) 0.104(4) Uani 1 1 d . U . . .
H20A H 0.962277 0.556757 0.834992 0.157 Uiso 1 1 calc R U . . .
H20B H 0.907538 0.601446 0.847438 0.157 Uiso 1 1 calc R U . . .
H20C H 0.988216 0.616036 0.846554 0.157 Uiso 1 1 calc R U . . .
C21 C 0.8754(6) 0.5695(4) 0.7442(4) 0.062(3) Uani 1 1 d . U . . .
C22 C 0.8889(5) 0.5201(4) 0.7246(4) 0.069(3) Uani 1 1 d . U . . .
H22 H 0.935886 0.508481 0.725737 0.082 Uiso 1 1 calc R U . . .
C23 C 0.8352(6) 0.4869(4) 0.7032(4) 0.069(3) Uani 1 1 d . U . . .
H23 H 0.845461 0.453089 0.689345 0.083 Uiso 1 1 calc R U . . .
C24 C 0.7665(5) 0.5036(3) 0.7023(4) 0.053(2) Uani 1 1 d . U . . .
C25 C 0.7526(6) 0.5536(4) 0.7221(4) 0.071(3) Uani 1 1 d . U . . .
H25 H 0.705829 0.565784 0.720847 0.085 Uiso 1 1 calc R U . . .
C26 C 0.8073(6) 0.5852(4) 0.7436(4) 0.068(3) Uani 1 1 d . U . . .
H26 H 0.797521 0.618677 0.758435 0.082 Uiso 1 1 calc R U . . .
C27 C 0.7078(5) 0.4694(4) 0.6796(4) 0.054(2) Uani 1 1 d . U . . .
C28 C 0.9144(5) 0.6629(4) 0.7607(4) 0.056(3) Uani 1 1 d . U . . .
C29 C 0.9129(5) 0.7030(4) 0.7973(4) 0.069(3) Uani 1 1 d . U . . .
H29 H 0.929311 0.701048 0.835657 0.083 Uiso 1 1 calc R U . . .
C30 C 0.8841(5) 0.7470(5) 0.7707(4) 0.073(3) Uani 1 1 d . U . . .
H30 H 0.878216 0.780339 0.787326 0.088 Uiso 1 1 calc R U . . .
C31 C 0.8654(5) 0.7346(4) 0.7160(4) 0.060(3) Uani 1 1 d . U . . .
C32 C 0.8276(5) 0.7654(4) 0.6686(4) 0.069(3) Uani 1 1 d . U . . .
C33 C 0.8070(6) 0.8193(5) 0.6916(5) 0.100(4) Uani 1 1 d . U . . .
H33A H 0.849218 0.840177 0.702034 0.150 Uiso 1 1 calc R U . . .
H33B H 0.782197 0.813759 0.724187 0.150 Uiso 1 1 calc R U . . .
H33C H 0.776606 0.838086 0.663066 0.150 Uiso 1 1 calc R U . . .
C34 C 0.7624(5) 0.7340(5) 0.6451(5) 0.093(4) Uani 1 1 d . U . . .
H34A H 0.731375 0.756820 0.620938 0.140 Uiso 1 1 calc R U . . .
H34B H 0.737745 0.721287 0.675698 0.140 Uiso 1 1 calc R U . . .
H34C H 0.776724 0.703867 0.623768 0.140 Uiso 1 1 calc R U . . .
C35 C 0.8736(5) 0.7748(4) 0.6248(4) 0.064(3) Uani 1 1 d . U . . .
C36 C 0.9014(6) 0.8199(5) 0.6051(5) 0.090(4) Uani 1 1 d . U . . .
H36 H 0.897800 0.854029 0.620721 0.107 Uiso 1 1 calc R U . . .
C37 C 0.9365(6) 0.8082(5) 0.5578(5) 0.088(4) Uani 1 1 d . U . . .
H37 H 0.957567 0.832787 0.535297 0.105 Uiso 1 1 calc R U . . .
C38 C 0.9340(5) 0.7548(4) 0.5513(4) 0.065(3) Uani 1 1 d . U . . .
O5 O 0.6785(3) 0.4563(2) 0.3268(3) 0.0622(18) Uani 1 1 d . U . . .
O6 O 0.5654(3) 0.4469(2) 0.3229(2) 0.0482(15) Uani 1 1 d . U . . .
O7 O 0.6577(3) 0.3261(2) 0.6106(2) 0.0558(16) Uani 1 1 d . U . . .
O8 O 0.5447(3) 0.3257(2) 0.5891(2) 0.0492(15) Uani 1 1 d . U . . .
N5 N 0.7258(4) 0.1809(3) 0.3129(4) 0.060(2) Uani 1 1 d . U . . .
H5N H 0.699725 0.192459 0.337914 0.071 Uiso 1 1 calc R U . . .
N6 N 0.7129(4) 0.1244(3) 0.4311(3) 0.067(2) Uani 1 1 d . U . . .
H6N H 0.690414 0.153046 0.418987 0.080 Uiso 1 1 calc R U . . .
N7 N 0.5407(4) 0.1250(3) 0.4056(3) 0.060(2) Uani 1 1 d . U . . .
H7N H 0.561483 0.155648 0.403125 0.072 Uiso 1 1 calc R U . . .
N8 N 0.5536(4) 0.1793(3) 0.2854(3) 0.063(2) Uani 1 1 d . U . . .
H8N H 0.572211 0.192745 0.317028 0.075 Uiso 1 1 calc R U . . .
C39 C 0.6239(5) 0.4278(3) 0.3164(4) 0.048(2) Uani 1 1 d . U . . .
C40 C 0.6312(5) 0.3740(3) 0.2946(4) 0.051(2) Uani 1 1 d . U . . .
C41 C 0.6954(5) 0.3508(4) 0.2937(4) 0.061(3) Uani 1 1 d . U . . .
H41 H 0.736546 0.370154 0.305729 0.073 Uiso 1 1 calc R U . . .
C42 C 0.7009(6) 0.2996(4) 0.2756(4) 0.070(3) Uani 1 1 d . U . . .
H42 H 0.745468 0.283508 0.276297 0.084 Uiso 1 1 calc R U . . .
C43 C 0.6408(5) 0.2715(4) 0.2563(4) 0.055(2) Uani 1 1 d . U . . .
C44 C 0.5755(5) 0.2946(4) 0.2566(4) 0.060(3) Uani 1 1 d . U . . .
H44 H 0.534346 0.275745 0.243455 0.072 Uiso 1 1 calc R U . . .
C45 C 0.5713(5) 0.3459(4) 0.2765(4) 0.057(3) Uani 1 1 d . U . . .
H45 H 0.526795 0.361761 0.277675 0.068 Uiso 1 1 calc R U . . .
C46 C 0.6463(6) 0.2159(4) 0.2302(4) 0.063(3) Uani 1 1 d . U . . .
C47 C 0.6543(7) 0.2247(4) 0.1692(4) 0.089(4) Uani 1 1 d . U . . .
H47A H 0.655982 0.190639 0.150474 0.133 Uiso 1 1 calc R U . . .
H47B H 0.697571 0.244165 0.165887 0.133 Uiso 1 1 calc R U . . .
H47C H 0.614413 0.245115 0.151990 0.133 Uiso 1 1 calc R U . . .
C48 C 0.7101(6) 0.1881(4) 0.2568(4) 0.062(3) Uani 1 1 d . U . . .
C49 C 0.7648(6) 0.1629(4) 0.2331(5) 0.074(3) Uani 1 1 d . U . . .
H49 H 0.769291 0.160374 0.194611 0.089 Uiso 1 1 calc R U . . .
C50 C 0.8109(6) 0.1427(4) 0.2756(5) 0.080(3) Uani 1 1 d . U . . .
H50 H 0.852591 0.124010 0.270889 0.096 Uiso 1 1 calc R U . . .
C51 C 0.7873(6) 0.1536(4) 0.3255(5) 0.075(3) Uani 1 1 d . U . . .
C52 C 0.8198(6) 0.1444(4) 0.3826(5) 0.078(3) Uani 1 1 d . U . . .
C53 C 0.8929(6) 0.1165(5) 0.3811(6) 0.117(5) Uani 1 1 d . U . . .
H53A H 0.886032 0.082165 0.362759 0.175 Uiso 1 1 calc R U . . .
H53B H 0.915014 0.111364 0.419063 0.175 Uiso 1 1 calc R U . . .
H53C H 0.922928 0.138506 0.360617 0.175 Uiso 1 1 calc R U . . .
C54 C 0.8338(7) 0.1972(5) 0.4141(5) 0.103(4) Uani 1 1 d . U . . .
H54A H 0.864100 0.219458 0.394026 0.155 Uiso 1 1 calc R U . . .
H54B H 0.856702 0.190134 0.451411 0.155 Uiso 1 1 calc R U . . .
H54C H 0.789386 0.215368 0.416658 0.155 Uiso 1 1 calc R U . . .
C55 C 0.7778(6) 0.1097(4) 0.4167(5) 0.070(3) Uani 1 1 d . U . . .
C56 C 0.7922(6) 0.0627(5) 0.4431(5) 0.089(4) Uani 1 1 d . U . . .
H56 H 0.832914 0.042041 0.441126 0.107 Uiso 1 1 calc R U . . .
C57 C 0.7369(7) 0.0502(5) 0.4735(5) 0.089(4) Uani 1 1 d . U . . .
H57 H 0.733985 0.019506 0.495520 0.107 Uiso 1 1 calc R U . . .
C58 C 0.6880(5) 0.0889(4) 0.4664(4) 0.060(3) Uani 1 1 d . U . . .
C59 C 0.6194(5) 0.0952(3) 0.4899(4) 0.058(3) Uani 1 1 d . U . . .
C60 C 0.6131(6) 0.0545(4) 0.5361(4) 0.079(3) Uani 1 1 d . U . . .
H60A H 0.612567 0.018922 0.520466 0.119 Uiso 1 1 calc R U . . .
H60B H 0.569647 0.060643 0.552675 0.119 Uiso 1 1 calc R U . . .
H60C H 0.652957 0.058122 0.564646 0.119 Uiso 1 1 calc R U . . .
C61 C 0.6149(5) 0.1503(3) 0.5166(4) 0.051(2) Uani 1 1 d . U . . .
C62 C 0.6731(6) 0.1762(4) 0.5389(4) 0.069(3) Uani 1 1 d . U . . .
H62 H 0.717401 0.160132 0.537376 0.083 Uiso 1 1 calc R U . . .
C63 C 0.6702(5) 0.2257(4) 0.5640(4) 0.060(3) Uani 1 1 d . U . . .
H63 H 0.711753 0.242755 0.579589 0.071 Uiso 1 1 calc R U . . .
C64 C 0.6064(5) 0.2492(3) 0.5656(3) 0.046(2) Uani 1 1 d . U . . .
C65 C 0.5476(5) 0.2233(3) 0.5444(3) 0.051(2) Uani 1 1 d . U . . .
H65 H 0.503132 0.239159 0.546000 0.061 Uiso 1 1 calc R U . . .
C66 C 0.5522(5) 0.1741(3) 0.5207(4) 0.054(2) Uani 1 1 d . U . . .
H66 H 0.510442 0.156317 0.506775 0.065 Uiso 1 1 calc R U . . .
C67 C 0.6033(5) 0.3027(3) 0.5904(4) 0.047(2) Uani 1 1 d . U . . .
C68 C 0.5601(5) 0.0879(4) 0.4446(4) 0.056(3) Uani 1 1 d . U . . .
C69 C 0.5156(6) 0.0456(4) 0.4327(5) 0.069(3) Uani 1 1 d . U . . .
H69 H 0.517149 0.013301 0.452619 0.082 Uiso 1 1 calc R U . . .
C70 C 0.4677(6) 0.0578(4) 0.3865(5) 0.075(3) Uani 1 1 d . U . . .
H70 H 0.431372 0.035859 0.369741 0.090 Uiso 1 1 calc R U . . .
C71 C 0.4841(5) 0.1082(4) 0.3704(4) 0.066(3) Uani 1 1 d . U . . .
C72 C 0.4477(6) 0.1437(4) 0.3250(5) 0.074(3) Uani 1 1 d . U . . .
C73 C 0.4312(6) 0.1984(4) 0.3501(5) 0.086(4) Uani 1 1 d . U . . .
H73A H 0.474951 0.215667 0.364529 0.129 Uiso 1 1 calc R U . . .
H73B H 0.401963 0.193367 0.380172 0.129 Uiso 1 1 calc R U . . .
H73C H 0.406354 0.220455 0.321161 0.129 Uiso 1 1 calc R U . . .
C74 C 0.3782(6) 0.1171(5) 0.3032(5) 0.095(4) Uani 1 1 d . U . . .
H74A H 0.351591 0.140496 0.276458 0.143 Uiso 1 1 calc R U . . .
H74B H 0.350973 0.110104 0.334132 0.143 Uiso 1 1 calc R U . . .
H74C H 0.387752 0.083876 0.284942 0.143 Uiso 1 1 calc R U . . .
C75 C 0.4926(6) 0.1513(4) 0.2789(5) 0.073(3) Uani 1 1 d . U . . .
C76 C 0.4836(7) 0.1359(5) 0.2253(5) 0.098(4) Uani 1 1 d . U . . .
H76 H 0.446613 0.114547 0.208490 0.118 Uiso 1 1 calc R U . . .
C77 C 0.5389(7) 0.1571(5) 0.1987(5) 0.093(4) Uani 1 1 d . U . . .
H77 H 0.544752 0.152995 0.160657 0.112 Uiso 1 1 calc R U . . .
C78 C 0.5820(5) 0.1840(4) 0.2362(4) 0.059(3) Uani 1 1 d . U . . .
O4U O 0.5818(4) 0.3833(2) 0.6961(3) 0.076(2) Uani 1 1 d . U . . .
O2U O 0.3955(3) 0.4410(2) 0.7004(3) 0.0686(19) Uani 1 1 d . U . . .
O1U O 0.3765(3) 0.5024(2) 0.5710(3) 0.0648(18) Uani 1 1 d . U . . .
O5U O 0.4775(3) 0.4213(3) 0.6054(3) 0.085(2) Uani 1 1 d . U . . .
O3U O 0.6106(3) 0.4311(2) 0.5650(3) 0.0641(18) Uani 1 1 d . U . . .
O6U O 0.5075(3) 0.4703(2) 0.6307(3) 0.077(2) Uani 1 1 d . U . . .
N1P N 0.5896(6) 0.7368(6) 0.3087(6) 0.152(5) Uani 1 1 d D U . . .
C2P C 0.5492(7) 0.6985(6) 0.2825(7) 0.138(6) Uani 1 1 d D U . . .
H2P H 0.538161 0.669088 0.304084 0.165 Uiso 1 1 calc R U . . .
C3P C 0.5256(7) 0.6986(7) 0.2329(8) 0.155(7) Uani 1 1 d D U . . .
H3P H 0.497771 0.670047 0.217750 0.186 Uiso 1 1 calc R U . . .
C4P C 0.5398(7) 0.7397(7) 0.2006(6) 0.133(5) Uani 1 1 d D U . . .
H4P H 0.521549 0.740163 0.162662 0.160 Uiso 1 1 calc R U . . .
C5P C 0.5797(7) 0.7802(6) 0.2218(7) 0.130(5) Uani 1 1 d D U . . .
H5P H 0.589936 0.809082 0.199154 0.156 Uiso 1 1 calc R U . . .
C6P C 0.6052(6) 0.7785(5) 0.2772(6) 0.110(4) Uani 1 1 d D U . . .
H6P H 0.633435 0.806422 0.293233 0.133 Uiso 1 1 calc R U . . .
N1R N 0.6278(7) 0.0425(6) 0.3110(8) 0.173(5) Uani 1 1 d D U . . .
C2R C 0.6693(10) 0.0102(6) 0.3447(7) 0.172(6) Uani 1 1 d D U . . .
H2R H 0.652890 0.001005 0.378924 0.207 Uiso 1 1 calc R U . . .
C3R C 0.7266(11) -0.0089(6) 0.3357(8) 0.206(7) Uani 1 1 d D U . . .
H3R H 0.752614 -0.031540 0.361432 0.247 Uiso 1 1 calc R U . . .
C4R C 0.7492(8) 0.0048(6) 0.2875(8) 0.149(5) Uani 1 1 d D U . . .
H4R H 0.793118 -0.008422 0.279587 0.179 Uiso 1 1 calc R U . . .
C5R C 0.7138(10) 0.0359(6) 0.2497(7) 0.154(6) Uani 1 1 d D U . . .
H5R H 0.731906 0.043951 0.215857 0.185 Uiso 1 1 calc R U . . .
C6R C 0.6501(10) 0.0561(6) 0.2610(8) 0.181(7) Uani 1 1 d D U . . .
H6R H 0.623061 0.078262 0.235400 0.217 Uiso 1 1 calc R U . . .
O1E O 0.8732(7) 0.6104(6) 0.6026(6) 0.053(5) Uiso 0.6 1 d D U P A 1
N1E N 0.7957(6) 0.5504(4) 0.5614(4) 0.047(3) Uiso 0.6 1 d D U P A 1
C1E C 0.8100(8) 0.5962(6) 0.5853(5) 0.065(4) Uiso 0.6 1 d D U P A 1
H1E H 0.772720 0.619617 0.590063 0.078 Uiso 0.6 1 calc R U P A 1
C2E C 0.7212(10) 0.5385(9) 0.5432(9) 0.120(7) Uiso 0.6 1 d D U P A 1
H2E1 H 0.717378 0.503536 0.526139 0.181 Uiso 0.6 1 calc R U P A 1
H2E2 H 0.694621 0.539279 0.575361 0.181 Uiso 0.6 1 calc R U P A 1
H2E3 H 0.702386 0.565016 0.516207 0.181 Uiso 0.6 1 calc R U P A 1
C3E C 0.8400(12) 0.5131(9) 0.5512(9) 0.134(7) Uiso 0.6 1 d D U P A 1
H3E1 H 0.814350 0.483373 0.532968 0.202 Uiso 0.6 1 calc R U P A 1
H3E2 H 0.873075 0.526950 0.526987 0.202 Uiso 0.6 1 calc R U P A 1
H3E3 H 0.865505 0.501179 0.586157 0.202 Uiso 0.6 1 calc R U P A 1
O1D O 0.8670(11) 0.6210(9) 0.6034(10) 0.059(7) Uiso 0.4 1 d D U P B 2
N1D N 0.7732(9) 0.5741(7) 0.5663(7) 0.076(5) Uiso 0.4 1 d D U P B 2
C1D C 0.8412(11) 0.5797(8) 0.5770(8) 0.074(5) Uiso 0.4 1 d D U P B 2
H1D H 0.871628 0.553515 0.565310 0.089 Uiso 0.4 1 calc R U P B 2
C2D C 0.7471(15) 0.5260(11) 0.5359(12) 0.103(8) Uiso 0.4 1 d D U P B 2
H2D1 H 0.695952 0.526590 0.530566 0.155 Uiso 0.4 1 calc R U P B 2
H2D2 H 0.765092 0.525036 0.499681 0.155 Uiso 0.4 1 calc R U P B 2
H2D3 H 0.763096 0.494730 0.557263 0.155 Uiso 0.4 1 calc R U P B 2
C3D C 0.7257(15) 0.6073(12) 0.5800(13) 0.134(9) Uiso 0.4 1 d D U P B 2
H3D1 H 0.679043 0.593777 0.567111 0.201 Uiso 0.4 1 calc R U P B 2
H3D2 H 0.730253 0.611430 0.620330 0.201 Uiso 0.4 1 calc R U P B 2
H3D3 H 0.732280 0.641593 0.562669 0.201 Uiso 0.4 1 calc R U P B 2
O1F O 0.6190(7) 0.2252(6) 0.3901(5) 0.042(4) Uiso 0.54 1 d . U P C 1
N1F N 0.6429(8) 0.3073(7) 0.4349(5) 0.055(4) Uiso 0.54 1 d . U P C 1
C1F C 0.6032(11) 0.2687(8) 0.4038(6) 0.064(4) Uiso 0.54 1 d . U P C 1
H1F H 0.556534 0.278681 0.391561 0.077 Uiso 0.54 1 calc R U P C 1
C2F C 0.6066(12) 0.3577(9) 0.4443(9) 0.089(6) Uiso 0.54 1 d . U P C 1
H2F1 H 0.558532 0.356078 0.426327 0.134 Uiso 0.54 1 calc R U P C 1
H2F2 H 0.606108 0.363299 0.484173 0.134 Uiso 0.54 1 calc R U P C 1
H2F3 H 0.631294 0.386850 0.428590 0.134 Uiso 0.54 1 calc R U P C 1
C3F C 0.7101(12) 0.2993(9) 0.4555(9) 0.101(6) Uiso 0.54 1 d . U P C 1
H3F1 H 0.728069 0.330753 0.475731 0.152 Uiso 0.54 1 calc R U P C 1
H3F2 H 0.712935 0.269035 0.480686 0.152 Uiso 0.54 1 calc R U P C 1
H3F3 H 0.738107 0.292324 0.424982 0.152 Uiso 0.54 1 calc R U P C 1
O1G O 0.6377(10) 0.2239(8) 0.3976(7) 0.056(6) Uiso 0.46 1 d . U P D 2
N1G N 0.6155(11) 0.3071(8) 0.4262(6) 0.058(4) Uiso 0.46 1 d . U P D 2
C1G C 0.6531(14) 0.2663(10) 0.4136(6) 0.069(4) Uiso 0.46 1 d . U P D 2
H1G H 0.702056 0.272556 0.418502 0.083 Uiso 0.46 1 calc R U P D 2
C2G C 0.6512(14) 0.3588(10) 0.4468(10) 0.087(7) Uiso 0.46 1 d . U P D 2
H2G1 H 0.615517 0.384587 0.454174 0.131 Uiso 0.46 1 calc R U P D 2
H2G2 H 0.681974 0.352032 0.481004 0.131 Uiso 0.46 1 calc R U P D 2
H2G3 H 0.678690 0.372575 0.418473 0.131 Uiso 0.46 1 calc R U P D 2
C3G C 0.5448(15) 0.3080(11) 0.4228(11) 0.109(7) Uiso 0.46 1 d . U P D 2
H3G1 H 0.529350 0.342682 0.434438 0.163 Uiso 0.46 1 calc R U P D 2
H3G2 H 0.525183 0.301231 0.384528 0.163 Uiso 0.46 1 calc R U P D 2
H3G3 H 0.528746 0.280821 0.447122 0.163 Uiso 0.46 1 calc R U P D 2

loop_
_atom_site_aniso_label
_atom_site_aniso_U_11
_atom_site_aniso_U_22
_atom_site_aniso_U_33
_atom_site_aniso_U_23
_atom_site_aniso_U_13
_atom_site_aniso_U_12
U1 0.0472(2) 0.02883(18) 0.0628(2) -0.00378(17) 0.01250(17) -0.00915(16)
U2 0.0524(2) 0.02963(18) 0.0628(3) -0.00483(17) 0.01073(17) -0.00958(16)
O1 0.036(3) 0.040(3) 0.064(4) -0.011(3) 0.004(3) -0.007(3)
O2 0.052(4) 0.044(3) 0.073(4) -0.015(3) 0.013(3) -0.003(3)
O3 0.066(4) 0.042(4) 0.093(5) -0.014(3) -0.008(4) -0.003(3)
O4 0.055(4) 0.038(3) 0.077(4) -0.006(3) 0.010(3) -0.013(3)
N1 0.054(5) 0.095(6) 0.072(5) -0.021(5) 0.001(4) 0.004(5)
N2 0.060(5) 0.054(5) 0.079(6) -0.014(4) -0.013(4) 0.007(4)
N3 0.063(5) 0.050(4) 0.057(5) -0.009(4) 0.010(4) -0.012(4)
N4 0.067(5) 0.043(4) 0.060(5) -0.004(4) 0.005(4) -0.004(4)
C1 0.042(5) 0.039(5) 0.049(5) 0.005(4) 0.011(4) -0.009(4)
C2 0.043(5) 0.043(5) 0.051(5) 0.009(4) 0.008(4) -0.009(4)
C3 0.058(5) 0.045(5) 0.051(5) -0.007(4) 0.005(4) -0.011(4)
C4 0.051(5) 0.063(6) 0.054(5) -0.004(5) 0.007(4) -0.008(5)
C5 0.059(6) 0.057(5) 0.043(5) -0.001(4) 0.003(4) -0.023(5)
C6 0.053(5) 0.054(5) 0.054(5) -0.006(4) 0.008(4) -0.011(5)
C7 0.051(5) 0.039(5) 0.047(5) -0.001(4) 0.006(4) -0.002(4)
C8 0.069(6) 0.067(6) 0.050(5) -0.011(5) 0.008(5) -0.023(5)
C9 0.097(8) 0.114(9) 0.078(8) 0.000(7) 0.019(6) -0.059(7)
C10 0.057(6) 0.084(7) 0.073(6) -0.025(6) 0.004(5) -0.014(5)
C11 0.099(8) 0.123(8) 0.122(8) -0.022(7) 0.014(7) -0.036(7)
C12 0.091(8) 0.127(8) 0.133(9) -0.015(7) 0.008(7) -0.014(7)
C13 0.069(6) 0.105(7) 0.075(7) -0.023(6) 0.006(6) 0.000(6)
C14 0.072(6) 0.082(7) 0.106(7) -0.027(6) -0.003(6) 0.018(6)
C15A 0.078(7) 0.069(6) 0.092(7) -0.014(6) -0.013(6) 0.022(5)
C15 0.107(9) 0.091(9) 0.162(11) -0.078(8) -0.035(8) 0.016(7)
C16Z 0.076(7) 0.075(7) 0.102(7) -0.012(6) -0.030(6) 0.017(5)
C16 0.097(10) 0.144(11) 0.205(13) -0.102(10) 0.026(9) 0.027(9)
C17 0.091(7) 0.068(6) 0.092(7) 0.009(6) -0.022(6) -0.004(6)
C18 0.077(7) 0.052(5) 0.072(6) 0.001(5) -0.028(6) -0.001(5)
C19 0.072(6) 0.064(6) 0.058(6) 0.003(5) -0.018(5) -0.019(5)
C20 0.146(11) 0.089(8) 0.070(8) 0.021(7) -0.027(7) -0.027(8)
C21 0.072(6) 0.050(5) 0.061(6) 0.000(5) -0.010(5) -0.016(5)
C22 0.060(6) 0.062(6) 0.078(6) 0.006(5) -0.022(5) -0.005(5)
C23 0.071(6) 0.053(5) 0.078(6) -0.001(5) -0.020(5) -0.008(5)
C24 0.062(6) 0.039(5) 0.057(5) -0.001(4) 0.007(5) -0.010(4)
C25 0.070(6) 0.063(6) 0.084(6) -0.010(5) 0.021(5) -0.020(5)
C26 0.078(6) 0.058(6) 0.069(6) -0.013(5) 0.012(5) -0.022(5)
C27 0.062(6) 0.041(5) 0.060(5) -0.006(4) 0.004(5) -0.015(5)
C28 0.062(6) 0.055(5) 0.048(5) -0.005(5) -0.004(4) -0.016(5)
C29 0.079(6) 0.072(6) 0.054(6) -0.010(5) 0.000(5) -0.019(5)
C30 0.079(6) 0.074(6) 0.070(6) -0.021(5) 0.021(5) -0.006(5)
C31 0.055(5) 0.062(6) 0.064(6) -0.013(5) 0.014(5) -0.008(5)
C32 0.065(6) 0.072(6) 0.069(6) -0.010(5) 0.004(5) 0.013(5)
C33 0.093(8) 0.095(9) 0.112(9) -0.007(7) 0.015(7) 0.049(7)
C34 0.051(7) 0.124(10) 0.103(9) -0.009(8) 0.002(6) 0.009(7)
C35 0.068(6) 0.053(5) 0.069(6) -0.001(5) -0.001(5) 0.004(5)
C36 0.103(7) 0.073(7) 0.093(7) -0.011(6) 0.010(6) -0.006(6)
C37 0.099(7) 0.072(7) 0.093(7) 0.005(6) 0.012(6) -0.017(6)
C38 0.066(6) 0.062(6) 0.065(6) -0.002(5) 0.003(5) -0.022(5)
O5 0.052(4) 0.043(4) 0.094(5) -0.013(3) 0.017(3) -0.011(3)
O6 0.042(3) 0.034(3) 0.070(4) -0.012(3) 0.012(3) -0.007(3)
O7 0.058(4) 0.041(3) 0.068(4) -0.009(3) 0.006(3) -0.002(3)
O8 0.047(4) 0.038(3) 0.064(4) -0.016(3) 0.012(3) -0.007(3)
N5 0.060(5) 0.043(4) 0.079(6) -0.010(4) 0.025(4) -0.005(4)
N6 0.068(5) 0.052(5) 0.085(5) -0.001(4) 0.027(4) -0.002(4)
N7 0.061(5) 0.056(5) 0.065(5) -0.012(4) 0.019(4) -0.018(4)
N8 0.070(5) 0.059(5) 0.062(5) -0.016(4) 0.016(4) -0.008(4)
C39 0.056(6) 0.033(4) 0.057(5) -0.006(4) 0.011(4) -0.004(4)
C40 0.059(5) 0.032(4) 0.066(6) -0.008(4) 0.019(5) -0.003(4)
C41 0.060(6) 0.043(5) 0.084(6) -0.018(5) 0.028(5) -0.017(4)
C42 0.070(6) 0.061(6) 0.085(6) -0.018(5) 0.034(5) -0.007(5)
C43 0.069(6) 0.045(5) 0.055(5) -0.014(4) 0.017(5) -0.007(5)
C44 0.062(6) 0.050(5) 0.068(6) -0.019(5) 0.007(5) -0.019(5)
C45 0.055(5) 0.050(5) 0.066(6) -0.011(5) 0.008(5) -0.010(4)
C46 0.082(6) 0.052(5) 0.056(6) -0.018(5) 0.017(5) -0.013(5)
C47 0.138(10) 0.079(7) 0.054(7) -0.024(6) 0.034(6) -0.026(7)
C48 0.078(6) 0.050(5) 0.065(6) -0.014(5) 0.032(5) -0.020(5)
C49 0.083(6) 0.063(6) 0.081(6) -0.027(5) 0.034(6) -0.016(5)
C50 0.079(6) 0.074(6) 0.095(7) -0.029(6) 0.041(6) -0.009(5)
C51 0.075(6) 0.065(6) 0.087(7) -0.017(5) 0.019(6) -0.014(5)
C52 0.069(6) 0.065(6) 0.105(7) -0.013(6) 0.029(6) -0.001(5)
C53 0.073(8) 0.121(10) 0.158(11) -0.025(9) 0.019(8) -0.007(8)
C54 0.103(9) 0.079(8) 0.130(10) -0.040(7) 0.017(8) -0.020(7)
C55 0.071(6) 0.061(6) 0.080(6) -0.007(5) 0.017(5) 0.002(5)
C56 0.082(7) 0.076(7) 0.111(7) 0.007(6) 0.018(6) 0.022(6)
C57 0.096(7) 0.068(6) 0.103(7) 0.007(6) 0.014(6) 0.006(6)
C58 0.067(6) 0.042(5) 0.071(6) -0.008(5) 0.011(5) -0.001(5)
C59 0.078(6) 0.034(5) 0.065(6) -0.007(4) 0.024(5) -0.002(4)
C60 0.105(8) 0.046(6) 0.091(8) -0.003(6) 0.025(7) -0.014(6)
C61 0.058(5) 0.043(5) 0.052(5) -0.001(4) 0.009(4) -0.008(4)
C62 0.063(6) 0.063(6) 0.083(6) -0.015(5) 0.018(5) 0.010(5)
C63 0.059(6) 0.049(5) 0.071(6) -0.018(5) 0.011(5) 0.001(5)
C64 0.054(5) 0.036(5) 0.048(5) -0.006(4) 0.012(4) -0.002(4)
C65 0.056(5) 0.045(5) 0.053(5) -0.013(4) 0.012(4) -0.005(4)
C66 0.063(6) 0.042(5) 0.060(5) -0.014(4) 0.020(5) -0.017(4)
C67 0.047(5) 0.039(5) 0.055(5) -0.004(4) 0.005(4) -0.005(4)
C68 0.066(6) 0.041(5) 0.065(6) -0.006(5) 0.025(5) -0.013(5)
C69 0.086(6) 0.048(5) 0.079(6) -0.005(5) 0.040(5) -0.017(5)
C70 0.080(6) 0.065(6) 0.082(7) -0.007(5) 0.019(6) -0.021(5)
C71 0.057(6) 0.068(6) 0.078(6) -0.031(5) 0.027(5) -0.015(5)
C72 0.075(6) 0.070(6) 0.078(6) -0.020(5) 0.012(5) -0.012(5)
C73 0.093(8) 0.061(7) 0.108(9) -0.023(6) 0.027(7) 0.001(6)
C74 0.074(8) 0.099(9) 0.110(9) -0.018(7) 0.003(7) -0.013(7)
C75 0.078(6) 0.065(6) 0.077(6) -0.020(5) 0.011(5) -0.009(5)
C76 0.105(7) 0.098(7) 0.092(7) -0.032(6) 0.012(6) -0.037(6)
C77 0.116(8) 0.087(7) 0.080(7) -0.016(6) 0.024(6) -0.027(6)
C78 0.080(6) 0.045(5) 0.055(6) -0.018(4) 0.016(5) -0.014(5)
O4U 0.113(6) 0.041(4) 0.075(5) -0.025(3) 0.018(4) -0.026(4)
O2U 0.081(5) 0.045(4) 0.079(5) -0.005(3) 0.007(4) -0.031(3)
O1U 0.078(5) 0.056(4) 0.062(4) -0.003(3) 0.014(4) -0.025(4)
O5U 0.053(4) 0.059(4) 0.142(6) -0.047(4) 0.008(4) -0.010(3)
O3U 0.085(5) 0.042(4) 0.067(4) 0.006(3) 0.013(4) -0.010(3)
O6U 0.056(4) 0.046(4) 0.128(5) -0.035(4) 0.010(4) -0.008(3)
N1P 0.120(8) 0.147(8) 0.192(9) -0.015(8) 0.039(7) 0.034(7)
C2P 0.114(9) 0.136(9) 0.169(10) -0.012(8) 0.042(8) 0.014(7)
C3P 0.140(10) 0.156(10) 0.172(10) -0.001(9) 0.030(8) -0.007(8)
C4P 0.113(8) 0.131(9) 0.156(9) -0.007(8) 0.015(7) 0.031(7)
C5P 0.122(9) 0.111(8) 0.157(9) -0.010(8) 0.020(8) 0.026(7)
C6P 0.104(8) 0.093(8) 0.140(9) 0.000(7) 0.037(7) 0.016(7)
N1R 0.181(9) 0.151(9) 0.188(9) -0.049(7) 0.029(7) -0.011(7)
C2R 0.180(9) 0.187(10) 0.150(9) -0.040(7) 0.019(7) -0.016(8)
C3R 0.198(10) 0.230(12) 0.192(10) -0.003(8) 0.031(8) 0.007(8)
C4R 0.138(8) 0.148(9) 0.161(9) -0.030(7) 0.015(7) -0.028(7)
C5R 0.166(9) 0.129(9) 0.169(9) -0.015(7) 0.030(7) -0.042(7)
C6R 0.189(9) 0.142(10) 0.210(10) 0.008(8) 0.020(8) -0.011(8)

loop_
_atom_type_symbol
_atom_type_description
_atom_type_scat_dispersion_real
_atom_type_scat_dispersion_imag
_atom_type_scat_source
C C 0.0033 0.0016 'International Tables Vol C Tables 4.2.6.8 and 6.1.1.4'
H H 0.0000 0.0000 'International Tables Vol C Tables 4.2.6.8 and 6.1.1.4'
N N 0.0061 0.0033 'International Tables Vol C Tables 4.2.6.8 and 6.1.1.4'
O O 0.0106 0.0060 'International Tables Vol C Tables 4.2.6.8 and 6.1.1.4'
U U -9.6767 9.6646 'International Tables Vol C Tables 4.2.6.8 and 6.1.1.4'

loop_
_geom_angle_atom_site_label_1
_geom_angle_atom_site_label_2
_geom_angle_atom_site_label_3
_geom_angle
_geom_angle_site_symmetry_1
_geom_angle_site_symmetry_3
O2U U1 O1U 177.6(3) . .
O2U U1 O6U 93.6(3) . .
O1U U1 O6U 88.7(3) . .
O2U U1 O5U 93.5(3) . .
O1U U1 O5U 88.9(3) . .
O6U U1 O5U 37.1(2) . .
O2U U1 O6 90.9(2) . 3_666
O1U U1 O6 88.9(2) . 3_666
O6U U1 O6 72.7(2) . 3_666
O5U U1 O6 109.8(2) . 3_666
O2U U1 O1 90.2(2) . 3_666
O1U U1 O1 90.0(2) . 3_666
O6U U1 O1 109.40(19) . 3_666
O5U U1 O1 72.3(2) . 3_666
O6 U1 O1 177.56(19) 3_666 3_666
O2U U1 O2 90.3(3) . 3_666
O1U U1 O2 87.8(2) . 3_666
O6U U1 O2 161.5(2) . 3_666
O5U U1 O2 124.7(2) . 3_666
O6 U1 O2 125.32(19) 3_666 3_666
O1 U1 O2 52.46(19) 3_666 3_666
O2U U1 O5 89.7(3) . 3_666
O1U U1 O5 88.3(3) . 3_666
O6U U1 O5 125.4(2) . 3_666
O5U U1 O5 162.4(2) . 3_666
O6 U1 O5 52.74(19) 3_666 3_666
O1 U1 O5 125.06(19) 3_666 3_666
O2 U1 O5 72.6(2) 3_666 3_666
O2U U1 C1 91.7(3) . 3_666
O1U U1 C1 87.4(3) . 3_666
O6U U1 C1 135.7(2) . 3_666
O5U U1 C1 98.7(2) . 3_666
O6 U1 C1 151.1(2) 3_666 3_666
O1 U1 C1 26.6(2) 3_666 3_666
O2 U1 C1 25.9(2) 3_666 3_666
O5 U1 C1 98.5(2) 3_666 3_666
O2U U1 C39 91.9(3) . 3_666
O1U U1 C39 86.8(3) . 3_666
O6U U1 C39 98.7(2) . 3_666
O5U U1 C39 135.7(3) . 3_666
O6 U1 C39 26.1(2) 3_666 3_666
O1 U1 C39 151.6(2) 3_666 3_666
O2 U1 C39 99.2(2) 3_666 3_666
O5 U1 C39 26.7(2) 3_666 3_666
C1 U1 C39 125.1(3) 3_666 3_666
O4U U2 O3U 177.9(3) . .
O4U U2 O5U 94.0(3) . .
O3U U2 O5U 87.9(3) . .
O4U U2 O6U 94.3(3) . .
O3U U2 O6U 87.7(3) . .
O5U U2 O6U 37.4(2) . .
O4U U2 O4 89.9(2) . .
O3U U2 O4 90.3(2) . .
O5U U2 O4 109.2(2) . .
O6U U2 O4 71.8(2) . .
O4U U2 O8 89.5(2) . .
O3U U2 O8 90.3(2) . .
O5U U2 O8 71.8(2) . .
O6U U2 O8 109.2(2) . .
O4 U2 O8 178.9(2) . .
O4U U2 O3 90.1(3) . .
O3U U2 O3 88.4(3) . .
O5U U2 O3 162.0(2) . .
O6U U2 O3 124.9(2) . .
O4 U2 O3 53.3(2) . .
O8 U2 O3 125.8(2) . .
O4U U2 O7 90.7(3) . .
O3U U2 O7 87.6(2) . .
O5U U2 O7 124.0(2) . .
O6U U2 O7 161.0(2) . .
O4 U2 O7 126.6(2) . .
O8 U2 O7 52.40(19) . .
O3 U2 O7 73.4(2) . .
O4U U2 C27 90.1(3) . .
O3U U2 C27 89.1(3) . .
O5U U2 C27 135.7(3) . .
O6U U2 C27 98.4(3) . .
O4 U2 C27 26.7(2) . .
O8 U2 C27 152.4(3) . .
O3 U2 C27 26.6(2) . .
O7 U2 C27 100.0(3) . .
O4U U2 C67 90.3(3) . .
O3U U2 C67 88.6(3) . .
O5U U2 C67 98.0(2) . .
O6U U2 C67 135.3(2) . .
O4 U2 C67 152.7(2) . .
O8 U2 C67 26.3(2) . .
O3 U2 C67 99.5(2) . .
O7 U2 C67 26.1(2) . .
C27 U2 C67 126.1(3) . .
C1 O1 U1 93.4(5) . 3_666
C1 O2 U1 93.8(5) . 3_666
C27 O3 U2 93.2(6) . .
C27 O4 U2 94.1(5) . .
C10 N1 C13 113.6(10) . .
C10 N1 H1N 123.2 . .
C13 N1 H1N 123.2 . .
C18 N2 C15A 112.9(9) . .
C18 N2 H2N 123.6 . .
C15A N2 H2N 123.6 . .
C28 N3 C31 111.3(8) . .
C28 N3 H3N 124.3 . .
C31 N3 H3N 124.3 . .
C38 N4 C35 112.2(8) . .
C38 N4 H4N 123.9 . .
C35 N4 H4N 123.9 . .
O2 C1 O1 120.0(8) . .
O2 C1 C2 122.1(8) . .
O1 C1 C2 117.9(8) . .
O2 C1 U1 60.2(4) . 3_666
O1 C1 U1 60.0(4) . 3_666
C2 C1 U1 173.8(6) . 3_666
C3 C2 C7 118.5(8) . .
C3 C2 C1 119.3(8) . .
C7 C2 C1 122.2(8) . .
C2 C3 C4 120.9(9) . .
C2 C3 H3 119.6 . .
C4 C3 H3 119.6 . .
C5 C4 C3 120.3(9) . .
C5 C4 H4 119.8 . .
C3 C4 H4 119.8 . .
C6 C5 C4 119.0(8) . .
C6 C5 C8 120.8(9) . .
C4 C5 C8 120.2(9) . .
C5 C6 C7 121.3(9) . .
C5 C6 H6 119.3 . .
C7 C6 H6 119.3 . .
C6 C7 C2 120.0(8) . .
C6 C7 H7 120.0 . .
C2 C7 H7 120.0 . .
C10 C8 C38 110.2(8) . .
C10 C8 C5 111.6(9) . .
C38 C8 C5 109.7(8) . .
C10 C8 C9 111.9(10) . .
C38 C8 C9 106.9(9) . .
C5 C8 C9 106.4(7) . .
C8 C9 H9A 109.5 . .
C8 C9 H9B 109.5 . .
H9A C9 H9B 109.5 . .
C8 C9 H9C 109.5 . .
H9A C9 H9C 109.5 . .
H9B C9 H9C 109.5 . .
N1 C10 C11 105.7(12) . .
N1 C10 C8 124.8(10) . .
C11 C10 C8 129.5(13) . .
C10 C11 C12 105.5(14) . .
C10 C11 H11 127.3 . .
C12 C11 H11 127.3 . .
C13 C12 C11 113.5(14) . .
C13 C12 H12 123.3 . .
C11 C12 H12 123.3 . .
C12 C13 N1 101.6(13) . .
C12 C13 C14 134.4(13) . .
N1 C13 C14 124.0(12) . .
C13 C14 C15A 113.3(10) . .
C13 C14 C15 110.4(11) . .
C15A C14 C15 110.1(12) . .
C13 C14 C16 108.5(12) . .
C15A C14 C16 108.0(11) . .
C15 C14 C16 106.3(10) . .
C16Z C15A N2 104.8(11) . .
C16Z C15A C14 132.9(12) . .
N2 C15A C14 122.3(10) . .
C14 C15 H15A 109.5 . .
C14 C15 H15B 109.5 . .
H15A C15 H15B 109.5 . .
C14 C15 H15C 109.5 . .
H15A C15 H15C 109.5 . .
H15B C15 H15C 109.5 . .
C15A C16Z C17 108.5(11) . .
C15A C16Z H16Z 125.7 . .
C17 C16Z H16Z 125.7 . .
C14 C16 H16A 109.5 . .
C14 C16 H16B 109.5 . .
H16A C16 H16B 109.5 . .
C14 C16 H16C 109.5 . .
H16A C16 H16C 109.5 . .
H16B C16 H16C 109.5 . .
C18 C17 C16Z 109.5(11) . .
C18 C17 H17 125.2 . .
C16Z C17 H17 125.2 . .
N2 C18 C17 104.3(11) . .
N2 C18 C19 124.4(9) . .
C17 C18 C19 131.4(11) . .
C18 C19 C28 111.5(9) . .
C18 C19 C20 110.1(9) . .
C28 C19 C20 108.4(9) . .
C18 C19 C21 110.5(9) . .
C28 C19 C21 110.1(8) . .
C20 C19 C21 106.2(8) . .
C19 C20 H20A 109.5 . .
C19 C20 H20B 109.5 . .
H20A C20 H20B 109.5 . .
C19 C20 H20C 109.5 . .
H20A C20 H20C 109.5 . .
H20B C20 H20C 109.5 . .
C26 C21 C22 118.6(9) . .
C26 C21 C19 120.9(9) . .
C22 C21 C19 120.6(10) . .
C21 C22 C23 121.4(10) . .
C21 C22 H22 119.3 . .
C23 C22 H22 119.3 . .
C24 C23 C22 119.3(10) . .
C24 C23 H23 120.3 . .
C22 C23 H23 120.3 . .
C23 C24 C25 119.4(9) . .
C23 C24 C27 121.0(9) . .
C25 C24 C27 119.6(9) . .
C26 C25 C24 119.5(10) . .
C26 C25 H25 120.3 . .
C24 C25 H25 120.3 . .
C21 C26 C25 121.7(10) . .
C21 C26 H26 119.2 . .
C25 C26 H26 119.2 . .
O3 C27 O4 119.5(8) . .
O3 C27 C24 120.9(9) . .
O4 C27 C24 119.5(9) . .
O3 C27 U2 60.2(5) . .
O4 C27 U2 59.3(4) . .
C24 C27 U2 177.1(7) . .
C29 C28 N3 105.7(9) . .
C29 C28 C19 132.3(9) . .
N3 C28 C19 121.9(8) . .
C28 C29 C30 109.7(9) . .
C28 C29 H29 125.1 . .
C30 C29 H29 125.1 . .
C31 C30 C29 108.5(10) . .
C31 C30 H30 125.8 . .
C29 C30 H30 125.8 . .
C30 C31 N3 104.7(9) . .
C30 C31 C32 132.1(10) . .
N3 C31 C32 123.2(9) . .
C35 C32 C31 110.9(8) . .
C35 C32 C34 110.3(9) . .
C31 C32 C34 108.5(9) . .
C35 C32 C33 108.4(10) . .
C31 C32 C33 107.7(9) . .
C34 C32 C33 111.1(9) . .
C32 C33 H33A 109.5 . .
C32 C33 H33B 109.5 . .
H33A C33 H33B 109.5 . .
C32 C33 H33C 109.5 . .
H33A C33 H33C 109.5 . .
H33B C33 H33C 109.5 . .
C32 C34 H34A 109.5 . .
C32 C34 H34B 109.5 . .
H34A C34 H34B 109.5 . .
C32 C34 H34C 109.5 . .
H34A C34 H34C 109.5 . .
H34B C34 H34C 109.5 . .
C36 C35 N4 104.1(10) . .
C36 C35 C32 132.4(11) . .
N4 C35 C32 123.5(9) . .
C35 C36 C37 110.1(11) . .
C35 C36 H36 124.9 . .
C37 C36 H36 124.9 . .
C38 C37 C36 106.6(11) . .
C38 C37 H37 126.7 . .
C36 C37 H37 126.7 . .
C37 C38 N4 106.8(10) . .
C37 C38 C8 130.2(11) . .
N4 C38 C8 122.6(9) . .
C39 O5 U1 92.8(5) . 3_666
C39 O6 U1 94.9(5) . 3_666
C67 O7 U2 93.8(5) . .
C67 O8 U2 94.2(5) . .
C48 N5 C51 112.0(9) . .
C48 N5 H5N 124.0 . .
C51 N5 H5N 124.0 . .
C58 N6 C55 111.8(9) . .
C58 N6 H6N 124.1 . .
C55 N6 H6N 124.1 . .
C68 N7 C71 110.8(8) . .
C68 N7 H7N 124.6 . .
C71 N7 H7N 124.6 . .
C75 N8 C78 111.4(8) . .
C75 N8 H8N 124.3 . .
C78 N8 H8N 124.3 . .
O6 C39 O5 119.1(8) . .
O6 C39 C40 121.8(8) . .
O5 C39 C40 119.0(8) . .
O6 C39 U1 59.0(4) . 3_666
O5 C39 U1 60.4(4) . 3_666
C40 C39 U1 177.0(7) . 3_666
C41 C40 C45 119.7(8) . .
C41 C40 C39 121.7(8) . .
C45 C40 C39 118.6(8) . .
C40 C41 C42 120.6(9) . .
C40 C41 H41 119.7 . .
C42 C41 H41 119.7 . .
C41 C42 C43 120.0(10) . .
C41 C42 H42 120.0 . .
C43 C42 H42 120.0 . .
C44 C43 C42 120.0(8) . .
C44 C43 C46 119.1(8) . .
C42 C43 C46 120.7(9) . .
C43 C44 C45 118.9(9) . .
C43 C44 H44 120.5 . .
C45 C44 H44 120.5 . .
C40 C45 C44 120.7(9) . .
C40 C45 H45 119.6 . .
C44 C45 H45 119.6 . .
C48 C46 C78 110.4(8) . .
C48 C46 C47 108.8(9) . .
C78 C46 C47 110.4(8) . .
C48 C46 C43 109.9(8) . .
C78 C46 C43 110.9(8) . .
C47 C46 C43 106.4(8) . .
C46 C47 H47A 109.5 . .
C46 C47 H47B 109.5 . .
H47A C47 H47B 109.5 . .
C46 C47 H47C 109.5 . .
H47A C47 H47C 109.5 . .
H47B C47 H47C 109.5 . .
N5 C48 C49 104.6(10) . .
N5 C48 C46 124.8(9) . .
C49 C48 C46 130.6(10) . .
C50 C49 C48 108.1(10) . .
C50 C49 H49 126.0 . .
C48 C49 H49 126.0 . .
C51 C50 C49 109.6(11) . .
C51 C50 H50 125.2 . .
C49 C50 H50 125.2 . .
C50 C51 N5 105.6(11) . .
C50 C51 C52 130.6(12) . .
N5 C51 C52 123.5(10) . .
C51 C52 C55 114.4(10) . .
C51 C52 C54 110.9(10) . .
C55 C52 C54 107.9(9) . .
C51 C52 C53 109.6(10) . .
C55 C52 C53 106.6(10) . .
C54 C52 C53 107.0(10) . .
C52 C53 H53A 109.5 . .
C52 C53 H53B 109.5 . .
H53A C53 H53B 109.5 . .
C52 C53 H53C 109.5 . .
H53A C53 H53C 109.5 . .
H53B C53 H53C 109.5 . .
C52 C54 H54A 109.5 . .
C52 C54 H54B 109.5 . .
H54A C54 H54B 109.5 . .
C52 C54 H54C 109.5 . .
H54A C54 H54C 109.5 . .
H54B C54 H54C 109.5 . .
C56 C55 N6 104.9(10) . .
C56 C55 C52 132.5(11) . .
N6 C55 C52 122.5(10) . .
C55 C56 C57 108.7(11) . .
C55 C56 H56 125.7 . .
C57 C56 H56 125.7 . .
C58 C57 C56 109.1(11) . .
C58 C57 H57 125.5 . .
C56 C57 H57 125.5 . .
C57 C58 N6 105.6(10) . .
C57 C58 C59 131.0(10) . .
N6 C58 C59 123.4(9) . .
C58 C59 C68 109.8(8) . .
C58 C59 C60 110.4(8) . .
C68 C59 C60 109.5(8) . .
C58 C59 C61 110.4(8) . .
C68 C59 C61 110.1(8) . .
C60 C59 C61 106.7(8) . .
C59 C60 H60A 109.5 . .
C59 C60 H60B 109.5 . .
H60A C60 H60B 109.5 . .
C59 C60 H60C 109.5 . .
H60A C60 H60C 109.5 . .
H60B C60 H60C 109.5 . .
C62 C61 C66 117.0(9) . .
C62 C61 C59 121.5(9) . .
C66 C61 C59 121.5(8) . .
C61 C62 C63 122.5(9) . .
C61 C62 H62 118.8 . .
C63 C62 H62 118.8 . .
C64 C63 C62 118.8(9) . .
C64 C63 H63 120.6 . .
C62 C63 H63 120.6 . .
C65 C64 C63 119.5(8) . .
C65 C64 C67 121.5(8) . .
C63 C64 C67 119.0(8) . .
C64 C65 C66 120.2(9) . .
C64 C65 H65 119.9 . .
C66 C65 H65 119.9 . .
C61 C66 C65 121.9(9) . .
C61 C66 H66 119.0 . .
C65 C66 H66 119.0 . .
O7 C67 O8 119.6(8) . .
O7 C67 C64 121.3(8) . .
O8 C67 C64 119.0(8) . .
O7 C67 U2 60.1(4) . .
O8 C67 U2 59.5(4) . .
C64 C67 U2 176.5(6) . .
N7 C68 C69 106.0(9) . .
N7 C68 C59 123.5(8) . .
C69 C68 C59 130.5(10) . .
C68 C69 C70 109.4(10) . .
C68 C69 H69 125.3 . .
C70 C69 H69 125.3 . .
C71 C70 C69 106.2(10) . .
C71 C70 H70 126.9 . .
C69 C70 H70 126.9 . .
N7 C71 C70 107.6(10) . .
N7 C71 C72 122.1(9) . .
C70 C71 C72 130.3(10) . .
C75 C72 C71 110.8(9) . .
C75 C72 C74 110.4(9) . .
C71 C72 C74 107.5(9) . .
C75 C72 C73 109.6(9) . .
C71 C72 C73 109.9(9) . .
C74 C72 C73 108.5(9) . .
C72 C73 H73A 109.5 . .
C72 C73 H73B 109.5 . .
H73A C73 H73B 109.5 . .
C72 C73 H73C 109.5 . .
H73A C73 H73C 109.5 . .
H73B C73 H73C 109.5 . .
C72 C74 H74A 109.5 . .
C72 C74 H74B 109.5 . .
H74A C74 H74B 109.5 . .
C72 C74 H74C 109.5 . .
H74A C74 H74C 109.5 . .
H74B C74 H74C 109.5 . .
C76 C75 N8 106.2(10) . .
C76 C75 C72 131.2(11) . .
N8 C75 C72 122.6(9) . .
C75 C76 C77 107.9(11) . .
C75 C76 H76 126.1 . .
C77 C76 H76 126.1 . .
C78 C77 C76 108.9(11) . .
C78 C77 H77 125.5 . .
C76 C77 H77 125.5 . .
C77 C78 N8 105.6(9) . .
C77 C78 C46 131.4(10) . .
N8 C78 C46 122.9(8) . .
O6U O5U U2 71.8(4) . .
O6U O5U U1 71.4(4) . .
U2 O5U U1 137.3(3) . .
O5U O6U U2 70.8(4) . .
O5U O6U U1 71.5(4) . .
U2 O6U U1 136.6(3) . .
C2P N1P C6P 116.5(14) . .
C3P C2P N1P 125.7(17) . .
C3P C2P H2P 117.2 . .
N1P C2P H2P 117.2 . .
C2P C3P C4P 119.2(18) . .
C2P C3P H3P 120.4 . .
C4P C3P H3P 120.4 . .
C5P C4P C3P 120.7(15) . .
C5P C4P H4P 119.6 . .
C3P C4P H4P 119.6 . .
C4P C5P C6P 118.2(14) . .
C4P C5P H5P 120.9 . .
C6P C5P H5P 120.9 . .
N1P C6P C5P 119.7(14) . .
N1P C6P H6P 120.2 . .
C5P C6P H6P 120.2 . .
C2R N1R C6R 117.7(14) . .
C3R C2R N1R 127.1(18) . .
C3R C2R H2R 116.5 . .
N1R C2R H2R 116.5 . .
C2R C3R C4R 115.6(18) . .
C2R C3R H3R 122.2 . .
C4R C3R H3R 122.2 . .
C3R C4R C5R 124.2(16) . .
C3R C4R H4R 117.9 . .
C5R C4R H4R 117.9 . .
C4R C5R C6R 118.5(15) . .
C4R C5R H5R 120.7 . .
C6R C5R H5R 120.7 . .
N1R C6R C5R 116.9(15) . .
N1R C6R H6R 121.6 . .
C5R C6R H6R 121.6 . .
C1E N1E C3E 127.5(14) . .
C1E N1E C2E 117.3(13) . .
C3E N1E C2E 115.2(15) . .
O1E C1E N1E 122.3(14) . .
O1E C1E H1E 118.8 . .
N1E C1E H1E 118.8 . .
N1E C2E H2E1 109.5 . .
N1E C2E H2E2 109.5 . .
H2E1 C2E H2E2 109.5 . .
N1E C2E H2E3 109.5 . .
H2E1 C2E H2E3 109.5 . .
H2E2 C2E H2E3 109.5 . .
N1E C3E H3E1 109.5 . .
N1E C3E H3E2 109.5 . .
H3E1 C3E H3E2 109.5 . .
N1E C3E H3E3 109.5 . .
H3E1 C3E H3E3 109.5 . .
H3E2 C3E H3E3 109.5 . .
C1D N1D C3D 125.9(17) . .
C1D N1D C2D 117.6(15) . .
C3D N1D C2D 116.5(18) . .
O1D C1D N1D 120.2(17) . .
O1D C1D H1D 119.9 . .
N1D C1D H1D 119.9 . .
N1D C2D H2D1 109.5 . .
N1D C2D H2D2 109.5 . .
H2D1 C2D H2D2 109.5 . .
N1D C2D H2D3 109.5 . .
H2D1 C2D H2D3 109.5 . .
H2D2 C2D H2D3 109.5 . .
N1D C3D H3D1 109.5 . .
N1D C3D H3D2 109.5 . .
H3D1 C3D H3D2 109.5 . .
N1D C3D H3D3 109.5 . .
H3D1 C3D H3D3 109.5 . .
H3D2 C3D H3D3 109.5 . .
C3F N1F C1F 122(2) . .
C3F N1F C2F 121.4(19) . .
C1F N1F C2F 116.4(18) . .
O1F C1F N1F 130(2) . .
O1F C1F H1F 114.8 . .
N1F C1F H1F 114.8 . .
N1F C2F H2F1 109.5 . .
N1F C2F H2F2 109.5 . .
H2F1 C2F H2F2 109.5 . .
N1F C2F H2F3 109.5 . .
H2F1 C2F H2F3 109.5 . .
H2F2 C2F H2F3 109.5 . .
N1F C3F H3F1 109.5 . .
N1F C3F H3F2 109.5 . .
H3F1 C3F H3F2 109.5 . .
N1F C3F H3F3 109.5 . .
H3F1 C3F H3F3 109.5 . .
H3F2 C3F H3F3 109.5 . .
C1G N1G C3G 125(3) . .
C1G N1G C2G 121(2) . .
C3G N1G C2G 114(2) . .
O1G C1G N1G 132(3) . .
O1G C1G H1G 113.8 . .
N1G C1G H1G 113.8 . .
N1G C2G H2G1 109.5 . .
N1G C2G H2G2 109.5 . .
H2G1 C2G H2G2 109.5 . .
N1G C2G H2G3 109.5 . .
H2G1 C2G H2G3 109.5 . .
H2G2 C2G H2G3 109.5 . .
N1G C3G H3G1 109.5 . .
N1G C3G H3G2 109.5 . .
H3G1 C3G H3G2 109.5 . .
N1G C3G H3G3 109.5 . .
H3G1 C3G H3G3 109.5 . .
H3G2 C3G H3G3 109.5 . .

loop_
_geom_bond_atom_site_label_1
_geom_bond_atom_site_label_2
_geom_bond_distance
_geom_bond_site_symmetry_2
U1 O2U 1.728(6) .
U1 O1U 1.762(6) .
U1 O6U 2.324(6) .
U1 O5U 2.327(7) .
U1 O6 2.443(5) 3_666
U1 O1 2.457(5) 3_666
U1 O2 2.464(6) 3_666
U1 O5 2.473(6) 3_666
U1 C1 2.833(8) 3_666
U1 C39 2.840(8) 3_666
U2 O4U 1.729(7) .
U2 O3U 1.779(6) .
U2 O5U 2.300(7) .
U2 O6U 2.313(6) .
U2 O4 2.443(5) .
U2 O8 2.464(5) .
U2 O3 2.464(6) .
U2 O7 2.477(6) .
U2 C27 2.834(9) .
U2 C67 2.852(9) .
O1 C1 1.270(9) .
O2 C1 1.242(9) .
O3 C27 1.271(10) .
O4 C27 1.275(11) .
N1 C10 1.368(13) .
N1 C13 1.405(13) .
N1 H1N 0.8800 .
N2 C18 1.358(12) .
N2 C15A 1.405(13) .
N2 H2N 0.8800 .
N3 C28 1.359(11) .
N3 C31 1.389(11) .
N3 H3N 0.8800 .
N4 C38 1.379(11) .
N4 C35 1.384(12) .
N4 H4N 0.8800 .
C1 C2 1.480(11) .
C2 C3 1.382(12) .
C2 C7 1.395(11) .
C3 C4 1.391(12) .
C3 H3 0.9500 .
C4 C5 1.378(12) .
C4 H4 0.9500 .
C5 C6 1.374(12) .
C5 C8 1.554(12) .
C6 C7 1.384(11) .
C6 H6 0.9500 .
C7 H7 0.9500 .
C8 C10 1.469(14) .
C8 C38 1.503(13) .
C8 C9 1.562(13) .
C9 H9A 0.9800 .
C9 H9B 0.9800 .
C9 H9C 0.9800 .
C10 C11 1.394(16) .
C11 C12 1.406(18) .
C11 H11 0.9500 .
C12 C13 1.354(17) .
C12 H12 0.9500 .
C13 C14 1.451(17) .
C14 C15A 1.458(16) .
C14 C15 1.560(15) .
C14 C16 1.571(16) .
C15A C16Z 1.358(14) .
C15 H15A 0.9800 .
C15 H15B 0.9800 .
C15 H15C 0.9800 .
C16Z C17 1.408(16) .
C16Z H16Z 0.9500 .
C16 H16A 0.9800 .
C16 H16B 0.9800 .
C16 H16C 0.9800 .
C17 C18 1.384(14) .
C17 H17 0.9500 .
C18 C19 1.500(15) .
C19 C28 1.506(13) .
C19 C20 1.536(13) .
C19 C21 1.551(13) .
C20 H20A 0.9800 .
C20 H20B 0.9800 .
C20 H20C 0.9800 .
C21 C26 1.369(13) .
C21 C22 1.376(13) .
C22 C23 1.390(12) .
C22 H22 0.9500 .
C23 C24 1.388(13) .
C23 H23 0.9500 .
C24 C25 1.394(13) .
C24 C27 1.480(12) .
C25 C26 1.382(13) .
C25 H25 0.9500 .
C26 H26 0.9500 .
C28 C29 1.354(12) .
C29 C30 1.376(14) .
C29 H29 0.9500 .
C30 C31 1.374(13) .
C30 H30 0.9500 .
C31 C32 1.511(13) .
C32 C35 1.477(14) .
C32 C34 1.543(14) .
C32 C33 1.545(14) .
C33 H33A 0.9800 .
C33 H33B 0.9800 .
C33 H33C 0.9800 .
C34 H34A 0.9800 .
C34 H34B 0.9800 .
C34 H34C 0.9800 .
C35 C36 1.372(14) .
C36 C37 1.428(15) .
C36 H36 0.9500 .
C37 C38 1.364(14) .
C37 H37 0.9500 .
O5 C39 1.279(10) .
O6 C39 1.253(10) .
O7 C67 1.256(9) .
O8 C67 1.268(10) .
N5 C48 1.375(12) .
N5 C51 1.377(13) .
N5 H5N 0.8800 .
N6 C58 1.367(11) .
N6 C55 1.388(12) .
N6 H6N 0.8800 .
N7 C68 1.358(11) .
N7 C71 1.376(11) .
N7 H7N 0.8800 .
N8 C75 1.367(12) .
N8 C78 1.373(11) .
N8 H8N 0.8800 .
C39 C40 1.477(11) .
C40 C41 1.372(12) .
C40 C45 1.387(12) .
C41 C42 1.379(12) .
C41 H41 0.9500 .
C42 C43 1.395(13) .
C42 H42 0.9500 .
C43 C44 1.390(12) .
C43 C46 1.556(12) .
C44 C45 1.394(12) .
C44 H44 0.9500 .
C45 H45 0.9500 .
C46 C48 1.500(14) .
C46 C78 1.501(13) .
C46 C47 1.522(13) .
C47 H47A 0.9800 .
C47 H47B 0.9800 .
C47 H47C 0.9800 .
C48 C49 1.410(13) .
C49 C50 1.384(14) .
C49 H49 0.9500 .
C50 C51 1.369(14) .
C50 H50 0.9500 .
C51 C52 1.476(15) .
C52 C55 1.505(14) .
C52 C54 1.552(14) .
C52 C53 1.580(15) .
C53 H53A 0.9800 .
C53 H53B 0.9800 .
C53 H53C 0.9800 .
C54 H54A 0.9800 .
C54 H54B 0.9800 .
C54 H54C 0.9800 .
C55 C56 1.368(14) .
C56 C57 1.398(15) .
C56 H56 0.9500 .
C57 C58 1.359(14) .
C57 H57 0.9500 .
C58 C59 1.504(13) .
C59 C68 1.505(13) .
C59 C60 1.541(13) .
C59 C61 1.546(12) .
C60 H60A 0.9800 .
C60 H60B 0.9800 .
C60 H60C 0.9800 .
C61 C62 1.360(12) .
C61 C66 1.365(12) .
C62 C63 1.401(12) .
C62 H62 0.9500 .
C63 C64 1.370(12) .
C63 H63 0.9500 .
C64 C65 1.361(11) .
C64 C67 1.490(11) .
C65 C66 1.385(11) .
C65 H65 0.9500 .
C66 H66 0.9500 .
C68 C69 1.387(12) .
C69 C70 1.405(14) .
C69 H69 0.9500 .
C70 C71 1.384(14) .
C70 H70 0.9500 .
C71 C72 1.533(15) .
C72 C75 1.504(14) .
C72 C74 1.540(14) .
C72 C73 1.561(13) .
C73 H73A 0.9800 .
C73 H73B 0.9800 .
C73 H73C 0.9800 .
C74 H74A 0.9800 .
C74 H74B 0.9800 .
C74 H74C 0.9800 .
C75 C76 1.351(14) .
C76 C77 1.412(15) .
C76 H76 0.9500 .
C77 C78 1.347(13) .
C77 H77 0.9500 .
O5U O6U 1.479(8) .
N1P C2P 1.357(15) .
N1P C6P 1.360(14) .
C2P C3P 1.240(16) .
C2P H2P 0.9500 .
C3P C4P 1.352(16) .
C3P H3P 0.9500 .
C4P C5P 1.349(15) .
C4P H4P 0.9500 .
C5P C6P 1.381(15) .
C5P H5P 0.9500 .
C6P H6P 0.9500 .
N1R C2R 1.355(15) .
N1R C6R 1.376(15) .
C2R C3R 1.246(17) .
C2R H2R 0.9500 .
C3R C4R 1.341(17) .
C3R H3R 0.9500 .
C4R C5R 1.338(15) .
C4R H4R 0.9500 .
C5R C6R 1.384(16) .
C5R H5R 0.9500 .
C6R H6R 0.9500 .
O1E C1E 1.295(15) .
N1E C1E 1.316(14) .
N1E C3E 1.32(2) .
N1E C2E 1.484(17) .
C1E H1E 0.9500 .
C2E H2E1 0.9800 .
C2E H2E2 0.9800 .
C2E H2E3 0.9800 .
C3E H3E1 0.9800 .
C3E H3E2 0.9800 .
C3E H3E3 0.9800 .
O1D C1D 1.299(16) .
N1D C1D 1.316(15) .
N1D C3D 1.32(2) .
N1D C2D 1.484(18) .
C1D H1D 0.9500 .
C2D H2D1 0.9800 .
C2D H2D2 0.9800 .
C2D H2D3 0.9800 .
C3D H3D1 0.9800 .
C3D H3D2 0.9800 .
C3D H3D3 0.9800 .
O1F C1F 1.20(2) .
N1F C3F 1.35(2) .
N1F C1F 1.41(3) .
N1F C2F 1.49(3) .
C1F H1F 0.9500 .
C2F H2F1 0.9800 .
C2F H2F2 0.9800 .
C2F H2F3 0.9800 .
C3F H3F1 0.9800 .
C3F H3F2 0.9800 .
C3F H3F3 0.9800 .
O1G C1G 1.17(3) .
N1G C1G 1.32(3) .
N1G C3G 1.36(3) .
N1G C2G 1.54(3) .
C1G H1G 0.9500 .
C2G H2G1 0.9800 .
C2G H2G2 0.9800 .
C2G H2G3 0.9800 .
C3G H3G1 0.9800 .
C3G H3G2 0.9800 .
C3G H3G3 0.9800 .

loop_
_geom_hbond_atom_site_label_D
_geom_hbond_atom_site_label_H
_geom_hbond_atom_site_label_A
_geom_hbond_distance_DH
_geom_hbond_distance_HA
_geom_hbond_distance_DA
_geom_hbond_angle_DHA
N1 H1N O1E 0.88 2.17 3.048(17) 177.2
N1 H1N O1D 0.88 2.22 3.10(2) 173.5
N2 H2N O1E 0.88 2.15 3.033(15) 177.8
N2 H2N O1D 0.88 2.29 3.16(2) 171.1
N3 H3N O1E 0.88 2.32 3.196(16) 174.4
N3 H3N O1D 0.88 2.16 3.03(2) 176.8
N4 H4N O1E 0.88 2.34 3.216(16) 173.6
N4 H4N O1D 0.88 2.09 2.97(2) 177.8
N5 H5N O1F 0.88 2.27 3.142(16) 170.5
N5 H5N O1G 0.88 2.13 3.01(2) 177.4
N6 H6N O1F 0.88 2.35 3.225(17) 173.4
N6 H6N O1G 0.88 2.10 2.98(2) 174.8
N7 H7N O1F 0.88 2.13 3.001(16) 173.0
N7 H7N O1G 0.88 2.28 3.15(2) 167.0
N8 H8N O1F 0.88 2.07 2.950(16) 178.0
N8 H8N O1G 0.88 2.34 3.22(2) 171.5

loop_
_geom_torsion_atom_site_label_1
_geom_torsion_atom_site_label_2
_geom_torsion_atom_site_label_3
_geom_torsion_atom_site_label_4
_geom_torsion
_geom_torsion_site_symmetry_1
U1 O2 C1 O1 -5.6(8) 3_666
U1 O2 C1 C2 173.2(7) 3_666
U1 O1 C1 O2 5.6(8) 3_666
U1 O1 C1 C2 -173.3(6) 3_666
O2 C1 C2 C3 -5.9(13) .
O1 C1 C2 C3 172.9(8) .
O2 C1 C2 C7 173.7(8) .
O1 C1 C2 C7 -7.5(12) .
C7 C2 C3 C4 1.1(13) .
C1 C2 C3 C4 -179.3(8) .
C2 C3 C4 C5 -0.4(14) .
C3 C4 C5 C6 -0.9(13) .
C3 C4 C5 C8 -178.8(8) .
C4 C5 C6 C7 1.5(14) .
C8 C5 C6 C7 179.4(8) .
C5 C6 C7 C2 -0.8(13) .
C3 C2 C7 C6 -0.5(12) .
C1 C2 C7 C6 180.0(8) .
C6 C5 C8 C10 153.3(9) .
C4 C5 C8 C10 -28.9(12) .
C6 C5 C8 C38 30.8(12) .
C4 C5 C8 C38 -151.3(9) .
C6 C5 C8 C9 -84.5(11) .
C4 C5 C8 C9 93.4(11) .
C13 N1 C10 C11 -0.5(12) .
C13 N1 C10 C8 178.2(9) .
C38 C8 C10 N1 71.2(12) .
C5 C8 C10 N1 -50.9(13) .
C9 C8 C10 N1 -170.0(9) .
C38 C8 C10 C11 -110.5(13) .
C5 C8 C10 C11 127.4(12) .
C9 C8 C10 C11 8.3(16) .
N1 C10 C11 C12 -1.8(13) .
C8 C10 C11 C12 179.7(11) .
C10 C11 C12 C13 3.7(17) .
C11 C12 C13 N1 -3.8(15) .
C11 C12 C13 C14 175.1(13) .
C10 N1 C13 C12 2.6(13) .
C10 N1 C13 C14 -176.5(10) .
C12 C13 C14 C15A 114.0(16) .
N1 C13 C14 C15A -67.4(14) .
C12 C13 C14 C15 -122.0(16) .
N1 C13 C14 C15 56.6(15) .
C12 C13 C14 C16 -6(2) .
N1 C13 C14 C16 172.8(10) .
C18 N2 C15A C16Z -2.7(12) .
C18 N2 C15A C14 175.0(10) .
C13 C14 C15A C16Z -112.6(15) .
C15 C14 C15A C16Z 123.2(14) .
C16 C14 C15A C16Z 7.5(19) .
C13 C14 C15A N2 70.4(15) .
C15 C14 C15A N2 -53.8(14) .
C16 C14 C15A N2 -169.4(11) .
N2 C15A C16Z C17 2.0(13) .
C14 C15A C16Z C17 -175.3(13) .
C15A C16Z C17 C18 -0.9(14) .
C15A N2 C18 C17 2.1(11) .
C15A N2 C18 C19 -179.9(9) .
C16Z C17 C18 N2 -0.7(12) .
C16Z C17 C18 C19 -178.5(10) .
N2 C18 C19 C28 -72.7(12) .
C17 C18 C19 C28 104.7(12) .
N2 C18 C19 C20 167.0(9) .
C17 C18 C19 C20 -15.6(16) .
N2 C18 C19 C21 50.1(13) .
C17 C18 C19 C21 -132.5(11) .
C18 C19 C21 C26 -151.9(10) .
C28 C19 C21 C26 -28.3(13) .
C20 C19 C21 C26 88.8(12) .
C18 C19 C21 C22 29.5(13) .
C28 C19 C21 C22 153.0(10) .
C20 C19 C21 C22 -89.8(12) .
C26 C21 C22 C23 1.7(16) .
C19 C21 C22 C23 -179.6(9) .
C21 C22 C23 C24 -0.9(16) .
C22 C23 C24 C25 0.9(15) .
C22 C23 C24 C27 179.7(9) .
C23 C24 C25 C26 -1.6(15) .
C27 C24 C25 C26 179.5(9) .
C22 C21 C26 C25 -2.5(16) .
C19 C21 C26 C25 178.8(9) .
C24 C25 C26 C21 2.4(16) .
U2 O3 C27 O4 0.6(9) .
U2 O3 C27 C24 -176.9(8) .
U2 O4 C27 O3 -0.6(9) .
U2 O4 C27 C24 176.9(7) .
C23 C24 C27 O3 4.1(14) .
C25 C24 C27 O3 -177.1(9) .
C23 C24 C27 O4 -173.4(9) .
C25 C24 C27 O4 5.4(14) .
C31 N3 C28 C29 -2.0(11) .
C31 N3 C28 C19 175.0(9) .
C18 C19 C28 C29 -113.0(12) .
C20 C19 C28 C29 8.3(16) .
C21 C19 C28 C29 124.0(11) .
C18 C19 C28 N3 70.9(11) .
C20 C19 C28 N3 -167.8(9) .
C21 C19 C28 N3 -52.1(13) .
N3 C28 C29 C30 0.5(12) .
C19 C28 C29 C30 -176.1(10) .
C28 C29 C30 C31 1.3(13) .
C29 C30 C31 N3 -2.4(11) .
C29 C30 C31 C32 175.2(10) .
C28 N3 C31 C30 2.7(11) .
C28 N3 C31 C32 -175.1(9) .
C30 C31 C32 C35 116.2(12) .
N3 C31 C32 C35 -66.6(12) .
C30 C31 C32 C34 -122.6(12) .
N3 C31 C32 C34 54.6(12) .
C30 C31 C32 C33 -2.3(16) .
N3 C31 C32 C33 175.0(9) .
C38 N4 C35 C36 -1.6(11) .
C38 N4 C35 C32 175.7(9) .
C31 C32 C35 C36 -114.3(13) .
C34 C32 C35 C36 125.5(13) .
C33 C32 C35 C36 3.7(16) .
C31 C32 C35 N4 69.2(12) .
C34 C32 C35 N4 -51.0(13) .
C33 C32 C35 N4 -172.8(9) .
N4 C35 C36 C37 3.5(12) .
C32 C35 C36 C37 -173.5(11) .
C35 C36 C37 C38 -4.2(14) .
C36 C37 C38 N4 3.0(13) .
C36 C37 C38 C8 175.2(10) .
C35 N4 C38 C37 -0.9(11) .
C35 N4 C38 C8 -173.9(9) .
C10 C8 C38 C37 113.9(13) .
C5 C8 C38 C37 -122.9(12) .
C9 C8 C38 C37 -7.9(15) .
C10 C8 C38 N4 -74.9(12) .
C5 C8 C38 N4 48.3(12) .
C9 C8 C38 N4 163.3(9) .
U1 O6 C39 O5 -6.3(9) 3_666
U1 O6 C39 C40 176.6(8) 3_666
U1 O5 C39 O6 6.2(9) 3_666
U1 O5 C39 C40 -176.6(7) 3_666
O6 C39 C40 C41 -172.1(9) .
O5 C39 C40 C41 10.8(14) .
O6 C39 C40 C45 5.6(14) .
O5 C39 C40 C45 -171.5(8) .
C45 C40 C41 C42 -0.8(15) .
C39 C40 C41 C42 176.9(9) .
C40 C41 C42 C43 2.0(15) .
C41 C42 C43 C44 -1.6(15) .
C41 C42 C43 C46 173.7(9) .
C42 C43 C44 C45 -0.1(14) .
C46 C43 C44 C45 -175.5(8) .
C41 C40 C45 C44 -1.0(14) .
C39 C40 C45 C44 -178.7(8) .
C43 C44 C45 C40 1.4(14) .
C44 C43 C46 C48 -152.7(9) .
C42 C43 C46 C48 31.9(12) .
C44 C43 C46 C78 -30.4(12) .
C42 C43 C46 C78 154.3(9) .
C44 C43 C46 C47 89.7(11) .
C42 C43 C46 C47 -85.7(11) .
C51 N5 C48 C49 0.8(10) .
C51 N5 C48 C46 179.5(9) .
C78 C46 C48 N5 -69.2(11) .
C47 C46 C48 N5 169.4(8) .
C43 C46 C48 N5 53.4(12) .
C78 C46 C48 C49 109.0(11) .
C47 C46 C48 C49 -12.3(14) .
C43 C46 C48 C49 -128.4(10) .
N5 C48 C49 C50 -0.7(11) .
C46 C48 C49 C50 -179.3(10) .
C48 C49 C50 C51 0.4(12) .
C49 C50 C51 N5 0.1(12) .
C49 C50 C51 C52 -174.6(11) .
C48 N5 C51 C50 -0.6(11) .
C48 N5 C51 C52 174.6(9) .
C50 C51 C52 C55 -120.5(13) .
N5 C51 C52 C55 65.5(13) .
C50 C51 C52 C54 117.1(13) .
N5 C51 C52 C54 -56.9(14) .
C50 C51 C52 C53 -0.9(16) .
N5 C51 C52 C53 -174.8(9) .
C58 N6 C55 C56 1.7(12) .
C58 N6 C55 C52 -174.2(9) .
C51 C52 C55 C56 120.7(14) .
C54 C52 C55 C56 -115.3(14) .
C53 C52 C55 C56 -0.6(17) .
C51 C52 C55 N6 -64.7(13) .
C54 C52 C55 N6 59.3(14) .
C53 C52 C55 N6 173.9(10) .
N6 C55 C56 C57 -0.9(13) .
C52 C55 C56 C57 174.3(12) .
C55 C56 C57 C58 -0.1(14) .
C56 C57 C58 N6 1.0(13) .
C56 C57 C58 C59 -179.4(10) .
C55 N6 C58 C57 -1.7(12) .
C55 N6 C58 C59 178.7(9) .
C57 C58 C59 C68 -109.8(12) .
N6 C58 C59 C68 69.7(11) .
C57 C58 C59 C60 11.0(15) .
N6 C58 C59 C60 -169.5(9) .
C57 C58 C59 C61 128.7(11) .
N6 C58 C59 C61 -51.8(12) .
C58 C59 C61 C62 -29.0(12) .
C68 C59 C61 C62 -150.3(9) .
C60 C59 C61 C62 90.9(11) .
C58 C59 C61 C66 153.5(9) .
C68 C59 C61 C66 32.2(12) .
C60 C59 C61 C66 -86.6(11) .
C66 C61 C62 C63 -1.5(15) .
C59 C61 C62 C63 -179.1(9) .
C61 C62 C63 C64 -0.7(15) .
C62 C63 C64 C65 2.0(14) .
C62 C63 C64 C67 -177.9(8) .
C63 C64 C65 C66 -1.1(14) .
C67 C64 C65 C66 178.8(8) .
C62 C61 C66 C65 2.5(14) .
C59 C61 C66 C65 -179.9(8) .
C64 C65 C66 C61 -1.2(14) .
U2 O7 C67 O8 -0.8(9) .
U2 O7 C67 C64 176.2(7) .
U2 O8 C67 O7 0.8(9) .
U2 O8 C67 C64 -176.3(7) .
C65 C64 C67 O7 179.0(8) .
C63 C64 C67 O7 -1.1(13) .
C65 C64 C67 O8 -3.9(13) .
C63 C64 C67 O8 176.0(8) .
C71 N7 C68 C69 1.8(10) .
C71 N7 C68 C59 -178.6(8) .
C58 C59 C68 N7 -75.9(11) .
C60 C59 C68 N7 162.7(9) .
C61 C59 C68 N7 45.8(12) .
C58 C59 C68 C69 103.6(12) .
C60 C59 C68 C69 -17.7(14) .
C61 C59 C68 C69 -134.7(10) .
N7 C68 C69 C70 -1.3(11) .
C59 C68 C69 C70 179.2(10) .
C68 C69 C70 C71 0.3(12) .
C68 N7 C71 C70 -1.7(11) .
C68 N7 C71 C72 175.3(9) .
C69 C70 C71 N7 0.8(11) .
C69 C70 C71 C72 -175.8(10) .
N7 C71 C72 C75 71.8(12) .
C70 C71 C72 C75 -112.0(12) .
N7 C71 C72 C74 -167.5(9) .
C70 C71 C72 C74 8.8(15) .
N7 C71 C72 C73 -49.5(13) .
C70 C71 C72 C73 126.7(11) .
C78 N8 C75 C76 2.6(13) .
C78 N8 C75 C72 -175.2(10) .
C71 C72 C75 C76 114.1(14) .
C74 C72 C75 C76 -4.9(18) .
C73 C72 C75 C76 -124.4(14) .
C71 C72 C75 N8 -68.7(13) .
C74 C72 C75 N8 172.3(10) .
C73 C72 C75 N8 52.8(14) .
N8 C75 C76 C77 -2.4(14) .
C72 C75 C76 C77 175.1(12) .
C75 C76 C77 C78 1.5(15) .
C76 C77 C78 N8 0.1(13) .
C76 C77 C78 C46 -176.9(11) .
C75 N8 C78 C77 -1.6(12) .
C75 N8 C78 C46 175.7(9) .
C48 C46 C78 C77 -109.6(13) .
C47 C46 C78 C77 10.8(16) .
C43 C46 C78 C77 128.4(12) .
C48 C46 C78 N8 73.8(12) .
C47 C46 C78 N8 -165.8(9) .
C43 C46 C78 N8 -48.2(13) .
U1 O5U O6U U2 158.0(3) .
U2 O5U O6U U1 -158.0(3) .
C6P N1P C2P C3P -0.2(3) .
N1P C2P C3P C4P -0.2(3) .
C2P C3P C4P C5P 0.5(8) .
C3P C4P C5P C6P -0.3(10) .
C2P N1P C6P C5P 0.4(7) .
C4P C5P C6P N1P -0.1(10) .
C6R N1R C2R C3R 0.4(3) .
N1R C2R C3R C4R 0.5(3) .
C2R C3R C4R C5R -1.2(8) .
C3R C4R C5R C6R 0.9(11) .
C2R N1R C6R C5R -0.7(7) .
C4R C5R C6R N1R 0.1(10) .
C3E N1E C1E O1E -0.1(4) .
C2E N1E C1E O1E -179.9(3) .
C3D N1D C1D O1D 0.1(4) .
C2D N1D C1D O1D 179.9(3) .
C3F N1F C1F O1F -0.2(4) .
C2F N1F C1F O1F -180.0(3) .
C3G N1G C1G O1G 0.1(5) .
C2G N1G C1G O1G 179.9(4) .
